data_9005086
loop_
_publ_author_name
'Garsche, M.'
'Tillmanns, E.'
'Almen, H.'
'Schneider, H.'
'Kupcik, V.'

_publ_section_title
;
 Incorporation of chromium into aluminium borate
 9Al2O3*2B2O3 (A9B2)
 Sample: Single crystal structure refinement of AgB2+Cr
;
_journal_name_full 'European Journal of Mineralogy'
_journal_page_first 793
_journal_page_last 808
_journal_paper_doi 10.1127/ejm/3/5/0793
_journal_volume 3
_journal_year 1991
_chemical_formula_sum 'Al4.8 B1.04 Cr0.16 O9'
_chemical_name_mineral 'Aluminium Borate'
_space_group_IT_number 36
_symmetry_space_group_name_Hall 'A -2 2a'
_symmetry_space_group_name_H-M 'A 21 a m'
_cell_angle_alpha 90
_cell_angle_beta 90
_cell_angle_gamma 90
_cell_length_a 7.71
_cell_length_b 15.07
_cell_length_c 5.70
_cell_formula_units_Z 4
_cell_volume 662.281
_database_code_amcsd 0006431
_exptl_crystal_density_diffrn 2.939
_cod_original_formula_sum 'B1.04 Al4.8 Cr.16 O9'
_cod_database_code 9005086
_amcsd_formula_title 'Aluminium Borate'

loop_
_space_group_symop_operation_xyz
x,y,z
x,1/2+y,1/2+z
1/2+x,-y,z
1/2+x,1/2-y,1/2+z
x,y,-z
x,1/2+y,1/2-z
1/2+x,-y,-z
1/2+x,1/2-y,1/2-z

loop_
_atom_site_label
_atom_site_fract_x
_atom_site_fract_y
_atom_site_fract_z
_atom_site_occupancy
_atom_site_U_iso_or_equiv
B 0.72600 0.01600 0.00000 1.00000 0.00836
Al1 0.50000 0.38370 0.24810 0.90000 0.00570
Cr1 0.50000 0.38370 0.24810 0.08000 0.00570
B1 0.50000 0.38370 0.24810 0.02000 0.00570
Al2 0.68770 0.24470 0.50000 1.00000 0.00785
Al3 0.68490 0.05630 0.50000 1.00000 0.00418
Al4 0.83530 0.29700 0.00000 1.00000 0.00481
O1 0.78500 0.04830 0.21100 1.00000 0.00988
O2 0.70500 0.31000 0.24400 1.00000 0.00823
O3 0.53700 0.14950 0.50000 1.00000 0.00988
O4 0.93700 0.19260 0.00000 1.00000 0.00861
O5 0.86900 0.17020 0.50000 1.00000 0.00937
O6 0.57300 0.45540 0.00000 1.00000 0.00608
O7 0.59900 0.45370 0.50000 1.00000 0.00811

loop_
_cod_related_entry_id
_cod_related_entry_database
_cod_related_entry_code
1 AMCSD 0006431
